data_2023552
loop_
_publ_author_name
'Akerele, Oluwatoyin'
'Lemmerer, Andreas'

_publ_section_title
;
 Crystal structure and Hirshfeld surface of 5-bromosalicylic acid
 dimethylformamide monosolvate
;
_journal_coeditor_code JP2033
_journal_issue 10
_journal_name_full 'Acta Crystallographica Section E Crystallographic Communications'
_journal_paper_doi 10.1107/S2056989026008984
_journal_volume 82
_journal_year 2026
_chemical_formula_iupac 'C7 H5 Br O3, C3 H7 N O'
_chemical_formula_moiety 'C7 H5 Br O3, C3 H7 N O'
_chemical_formula_sum 'C10 H12 Br N O4'
_chemical_formula_weight 290.12
_chemical_name_common
;
5-Bromosalicylic acid dimethylformamide monosolvate
;
_chemical_name_systematic
;
5-Bromo-2-hydroxybenzoic acid dimethylformamide monosolvate
;
_space_group_crystal_system triclinic
_space_group_IT_number 2
_space_group_name_Hall '-P 1'
_space_group_name_H-M_alt 'P -1'
_atom_sites_solution_hydrogens geom
_atom_sites_solution_primary dual
_audit_creation_method
;
Olex2 1.5
(compiled 2026.04.10 svn.r48fbca5a for OlexSys, GUI svn.r7537)
;
_cell_angle_alpha 95.9230(10)
_cell_angle_beta 99.795(2)
_cell_angle_gamma 100.4610(10)
_cell_formula_units_Z 4
_cell_length_a 8.5524(3)
_cell_length_b 9.5175(3)
_cell_length_c 14.9678(5)
_cell_measurement_reflns_used 9989
_cell_measurement_temperature 173.00
_cell_measurement_theta_max 28.30
_cell_measurement_theta_min 2.47
_cell_volume 1169.27(7)
_computing_cell_refinement
;
SAINT V8.42 (Bruker, 2016)
;
_computing_data_collection
;
APEX4 (Bruker, 2021)
;
_computing_data_reduction
;
SAINT V8.42 (Bruker, 2016)
;
_computing_molecular_graphics
;
Olex2 1.5 (Dolomanov <i>et al.</i>,  2009)
;
_computing_publication_material
;
Olex2 1.5 (Dolomanov <i>et al.</i>,  2009)
;
_computing_structure_refinement 'SHELXL  (Sheldrick, 2015b)'
_computing_structure_solution
;
<i>SHELXT2018/2</i> (Sheldrick, 2015a)
;
_diffrn_ambient_temperature 173.00
_diffrn_measured_fraction_theta_full 0.997
_diffrn_measured_fraction_theta_max 0.996
_diffrn_measurement_device_type 'Bruker APEXII CCD'
_diffrn_measurement_method '\f and \w scans'
_diffrn_radiation_type MoK\a
_diffrn_radiation_wavelength 0.71073
_diffrn_reflns_av_R_equivalents 0.0522
_diffrn_reflns_av_unetI/netI 0.0302
_diffrn_reflns_limit_h_max 11
_diffrn_reflns_limit_h_min -11
_diffrn_reflns_limit_k_max 12
_diffrn_reflns_limit_k_min -12
_diffrn_reflns_limit_l_max 19
_diffrn_reflns_limit_l_min -19
_diffrn_reflns_number 40930
_diffrn_reflns_theta_full 25.242
_diffrn_reflns_theta_max 28.299
_diffrn_reflns_theta_min 2.197
_diffrn_source_current 1.4
_diffrn_source_power 0.07
_diffrn_source_voltage 50.0
_diffrn_standards_number 0
_exptl_absorpt_coefficient_mu 3.514
_exptl_absorpt_correction_T_max 0.7457
_exptl_absorpt_correction_T_min 0.5472
_exptl_absorpt_correction_type multi-scan
_exptl_absorpt_process_details
;
(SADABS; Krause <i>et al.</i>,  2015)
;
_exptl_crystal_colour colourless
_exptl_crystal_density_diffrn 1.648
_exptl_crystal_description block
_exptl_crystal_F_000 584
_exptl_crystal_size_max 0.512
_exptl_crystal_size_mid 0.227
_exptl_crystal_size_min 0.142
_refine_diff_density_max 0.331
_refine_diff_density_min -0.457
_refine_ls_extinction_method none
_refine_ls_goodness_of_fit_ref 1.029
_refine_ls_hydrogen_treatment constr
_refine_ls_matrix_type full
_refine_ls_number_parameters 297
_refine_ls_number_reflns 5813
_refine_ls_number_restraints 0
_refine_ls_restrained_S_all 1.029
_refine_ls_R_factor_all 0.0285
_refine_ls_R_factor_gt 0.0237
_refine_ls_shift/su_max 0.002
_refine_ls_shift/su_mean 0.000
_refine_ls_structure_factor_coef Fsqd
_refine_ls_weighting_details 'w=1/[\s^2^(Fo^2^)+(0.0278P)^2^+0.2966P] where P=(Fo^2^+2Fc^2^)/3'
_refine_ls_weighting_scheme calc
_refine_ls_wR_factor_gt 0.0593
_refine_ls_wR_factor_ref 0.0617
_reflns_number_gt 5097
_reflns_number_total 5813
_reflns_threshold_expression 'I > 2\s(I)'
_cod_data_source_file jp2033.cif
_cod_data_source_block I
_cod_original_sg_symbol_H-M P-1
_cod_database_code 2023552
_shelx_space_group_comment
;
The symmetry employed for this shelxl refinement is uniquely defined
by the following loop, which should always be used as a source of
symmetry information in preference to the above space-group names.
They are only intended as comments.
;

loop_
_space_group_symop_operation_xyz
'x, y, z'
'-x, -y, -z'

loop_
_atom_site_type_symbol
_atom_site_label
_atom_site_fract_x
_atom_site_fract_y
_atom_site_fract_z
_atom_site_U_iso_or_equiv
_atom_site_adp_type
_atom_site_calc_flag
_atom_site_occupancy
_atom_site_disorder_assembly
_atom_site_disorder_group
Br Br1 0.24557(2) 0.90992(2) 0.99013(2) 0.04169(6) Uani d 1 . .
Br Br2 0.11748(2) -0.40750(2) 0.65880(2) 0.04226(6) Uani d 1 . .
O O1 0.45314(14) 0.20472(11) 0.75929(8) 0.0368(2) Uani d 1 . .
O O5 0.33570(14) 0.29235(12) 0.43497(8) 0.0381(2) Uani d 1 . .
O O7 0.13035(15) 0.25750(12) 0.59788(8) 0.0390(2) Uani d 1 . .
O O8 0.00799(16) 0.19629(12) 0.73855(8) 0.0427(3) Uani d 1 . .
H H8A 0.045021 0.249767 0.702559 0.064 Uiso calc 1 . .
O O2 0.36799(14) 0.40506(11) 0.85473(8) 0.0367(2) Uani d 1 . .
H H2 0.395224 0.335766 0.825995 0.055 Uiso calc 1 . .
O O6 0.23087(14) 0.09168(11) 0.52209(7) 0.0361(2) Uani d 1 . .
H H6 0.252385 0.158605 0.490892 0.054 Uiso calc 1 . .
O O3 0.30139(15) 0.23840(12) 0.94363(8) 0.0427(3) Uani d 1 . .
O O4 0.18671(16) 0.30712(13) 1.08632(8) 0.0435(3) Uani d 1 . .
H H4 0.210778 0.251409 1.045891 0.065 Uiso calc 1 . .
N N2 0.34281(16) 0.51893(14) 0.40096(9) 0.0355(3) Uani d 1 . .
N N1 0.51487(16) -0.01708(14) 0.75441(9) 0.0351(3) Uani d 1 . .
C C15 0.10489(16) 0.02410(15) 0.64352(9) 0.0275(3) Uani d 1 . .
C C4 0.31245(17) 0.36294(15) 0.92582(10) 0.0314(3) Uani d 1 . .
C C9 0.22763(18) 0.71811(15) 1.01831(10) 0.0316(3) Uani d 1 . .
C C6 0.20164(18) 0.44069(16) 1.06202(10) 0.0320(3) Uani d 1 . .
C C20 0.12885(16) -0.11631(15) 0.62580(10) 0.0298(3) Uani d 1 . .
H H20 0.176193 -0.143184 0.575298 0.036 Uiso calc 1 . .
C C19 0.08332(18) -0.21607(15) 0.68211(10) 0.0320(3) Uani d 1 . .
C C5 0.26317(17) 0.47561(15) 0.98422(10) 0.0288(3) Uani d 1 . .
C C1 0.46234(18) 0.09204(16) 0.79304(10) 0.0334(3) Uani d 1 . .
H H1 0.429615 0.083668 0.850143 0.040 Uiso calc 1 . .
C C10 0.27628(17) 0.61624(15) 0.96262(10) 0.0294(3) Uani d 1 . .
H H10 0.318147 0.641357 0.910262 0.035 Uiso calc 1 . .
C C16 0.03502(18) 0.06247(16) 0.71833(10) 0.0326(3) Uani d 1 . .
C C7 0.15243(19) 0.54558(18) 1.11597(10) 0.0365(3) Uani d 1 . .
H H7 0.109281 0.521697 1.168167 0.044 Uiso calc 1 . .
C C11 0.29387(18) 0.41018(16) 0.44427(10) 0.0335(3) Uani d 1 . .
H H11 0.222198 0.422971 0.485064 0.040 Uiso calc 1 . .
C C14 0.15624(17) 0.13472(16) 0.58590(10) 0.0304(3) Uani d 1 . .
C C8 0.16558(19) 0.68325(17) 1.09458(10) 0.0359(3) Uani d 1 . .
H H8 0.132202 0.754584 1.132006 0.043 Uiso calc 1 . .
C C17 -0.0081(2) -0.04037(18) 0.77453(11) 0.0389(3) Uani d 1 . .
H H17 -0.054262 -0.014639 0.825735 0.047 Uiso calc 1 . .
C C18 0.01557(19) -0.17821(17) 0.75643(11) 0.0376(3) Uani d 1 . .
H H18 -0.014496 -0.247759 0.794876 0.045 Uiso calc 1 . .
C C3 0.5218(2) -0.14650(17) 0.79741(13) 0.0447(4) Uani d 1 . .
H H3A 0.495315 -0.131993 0.858439 0.067 Uiso calc 1 . .
H H3B 0.631176 -0.166591 0.802887 0.067 Uiso calc 1 . .
H H3C 0.443578 -0.228194 0.759914 0.067 Uiso calc 1 . .
C C2 0.5640(2) -0.0115(2) 0.66674(13) 0.0501(4) Uani d 1 . .
H H2A 0.512595 0.057446 0.634142 0.075 Uiso calc 1 . .
H H2B 0.530541 -0.107422 0.630384 0.075 Uiso calc 1 . .
H H2C 0.682051 0.019077 0.676347 0.075 Uiso calc 1 . .
C C13 0.4530(2) 0.5069(2) 0.33809(12) 0.0473(4) Uani d 1 . .
H H13A 0.504693 0.424583 0.348527 0.071 Uiso calc 1 . .
H H13B 0.536313 0.595507 0.348326 0.071 Uiso calc 1 . .
H H13C 0.392531 0.492385 0.274963 0.071 Uiso calc 1 . .
C C12 0.2898(2) 0.65488(19) 0.41511(14) 0.0483(4) Uani d 1 . .
H H12A 0.207765 0.645326 0.453748 0.072 Uiso calc 1 . .
H H12B 0.243159 0.680008 0.355874 0.072 Uiso calc 1 . .
H H12C 0.382665 0.730932 0.445248 0.072 Uiso calc 1 . .

loop_
_atom_site_aniso_label
_atom_site_aniso_U_11
_atom_site_aniso_U_22
_atom_site_aniso_U_33
_atom_site_aniso_U_12
_atom_site_aniso_U_13
_atom_site_aniso_U_23
Br1 0.05939(11) 0.02360(8) 0.04263(9) 0.00900(7) 0.01085(7) 0.00440(6)
Br2 0.04500(10) 0.02475(8) 0.06018(11) 0.00816(6) 0.01501(7) 0.01047(7)
O1 0.0456(6) 0.0282(5) 0.0401(6) 0.0120(4) 0.0120(5) 0.0063(4)
O5 0.0508(6) 0.0318(6) 0.0395(6) 0.0148(5) 0.0187(5) 0.0121(4)
O7 0.0547(7) 0.0282(5) 0.0427(6) 0.0173(5) 0.0189(5) 0.0121(4)
O8 0.0576(7) 0.0332(6) 0.0481(7) 0.0199(5) 0.0268(6) 0.0090(5)
O2 0.0504(6) 0.0259(5) 0.0393(6) 0.0106(5) 0.0187(5) 0.0075(4)
O6 0.0508(6) 0.0301(6) 0.0344(5) 0.0143(5) 0.0180(5) 0.0105(4)
O3 0.0594(7) 0.0264(6) 0.0497(7) 0.0137(5) 0.0215(6) 0.0126(5)
O4 0.0571(7) 0.0355(6) 0.0477(7) 0.0146(5) 0.0223(6) 0.0217(5)
N2 0.0399(7) 0.0316(7) 0.0380(7) 0.0100(5) 0.0099(5) 0.0099(5)
N1 0.0381(7) 0.0295(6) 0.0389(7) 0.0101(5) 0.0074(5) 0.0044(5)
C15 0.0270(6) 0.0269(7) 0.0297(7) 0.0072(5) 0.0055(5) 0.0059(5)
C4 0.0328(7) 0.0271(7) 0.0353(7) 0.0058(5) 0.0082(6) 0.0070(5)
C9 0.0353(7) 0.0250(7) 0.0337(7) 0.0048(5) 0.0052(6) 0.0050(5)
C6 0.0321(7) 0.0317(7) 0.0344(7) 0.0063(5) 0.0079(6) 0.0125(6)
C20 0.0293(7) 0.0278(7) 0.0327(7) 0.0056(5) 0.0070(5) 0.0047(5)
C19 0.0326(7) 0.0243(7) 0.0393(8) 0.0056(5) 0.0066(6) 0.0062(6)
C5 0.0297(7) 0.0258(7) 0.0315(7) 0.0049(5) 0.0061(5) 0.0072(5)
C1 0.0349(7) 0.0287(7) 0.0356(7) 0.0063(6) 0.0060(6) 0.0022(6)
C10 0.0324(7) 0.0250(7) 0.0306(7) 0.0026(5) 0.0071(5) 0.0066(5)
C16 0.0332(7) 0.0312(7) 0.0356(7) 0.0098(6) 0.0093(6) 0.0052(6)
C7 0.0380(8) 0.0419(9) 0.0322(7) 0.0077(6) 0.0114(6) 0.0098(6)
C11 0.0382(8) 0.0336(8) 0.0316(7) 0.0102(6) 0.0094(6) 0.0079(6)
C14 0.0333(7) 0.0293(7) 0.0298(7) 0.0087(5) 0.0055(5) 0.0067(5)
C8 0.0385(8) 0.0362(8) 0.0337(7) 0.0090(6) 0.0098(6) 0.0018(6)
C17 0.0444(9) 0.0398(9) 0.0381(8) 0.0098(7) 0.0199(7) 0.0087(6)
C18 0.0386(8) 0.0349(8) 0.0417(8) 0.0048(6) 0.0123(6) 0.0136(6)
C3 0.0529(10) 0.0279(8) 0.0538(10) 0.0118(7) 0.0070(8) 0.0063(7)
C2 0.0585(11) 0.0511(11) 0.0504(10) 0.0257(9) 0.0220(9) 0.0067(8)
C13 0.0580(11) 0.0458(10) 0.0461(9) 0.0124(8) 0.0231(8) 0.0182(8)
C12 0.0549(10) 0.0313(9) 0.0631(11) 0.0153(7) 0.0126(9) 0.0127(8)

loop_
_atom_type_symbol
_atom_type_description
_atom_type_scat_dispersion_real
_atom_type_scat_dispersion_imag
_atom_type_scat_source
C C 0.0033 0.0016 'International Tables Vol C Tables 4.2.6.8 and 6.1.1.4'
H H 0.0000 0.0000 'International Tables Vol C Tables 4.2.6.8 and 6.1.1.4'
Br Br -0.2901 2.4595 'International Tables Vol C Tables 4.2.6.8 and 6.1.1.4'
N N 0.0061 0.0033 'International Tables Vol C Tables 4.2.6.8 and 6.1.1.4'
O O 0.0106 0.0060 'International Tables Vol C Tables 4.2.6.8 and 6.1.1.4'

loop_
_geom_angle_atom_site_label_1
_geom_angle_atom_site_label_2
_geom_angle_atom_site_label_3
_geom_angle_site_symmetry_1
_geom_angle_site_symmetry_3
_geom_angle
_geom_angle_publ_flag
C16 O8 H8A . . 109.5 ?
C4 O2 H2 . . 109.5 ?
C14 O6 H6 . . 109.5 ?
C6 O4 H4 . . 109.5 ?
C11 N2 C13 . . 120.83(13) ?
C11 N2 C12 . . 121.35(14) ?
C13 N2 C12 . . 117.82(14) ?
C1 N1 C3 . . 121.27(14) ?
C1 N1 C2 . . 120.51(14) ?
C2 N1 C3 . . 118.21(14) ?
C20 C15 C16 . . 119.67(13) ?
C20 C15 C14 . . 120.93(13) ?
C16 C15 C14 . . 119.38(13) ?
O2 C4 C5 . . 115.34(12) ?
O3 C4 O2 . . 122.88(14) ?
O3 C4 C5 . . 121.78(13) ?
C10 C9 Br1 . . 119.67(11) ?
C10 C9 C8 . . 121.19(14) ?
C8 C9 Br1 . . 119.14(11) ?
O4 C6 C5 . . 122.19(14) ?
O4 C6 C7 . . 118.17(13) ?
C7 C6 C5 . . 119.64(14) ?
C15 C20 H20 . . 120.2 ?
C19 C20 C15 . . 119.56(13) ?
C19 C20 H20 . . 120.2 ?
C20 C19 Br2 . . 119.71(11) ?
C20 C19 C18 . . 120.90(14) ?
C18 C19 Br2 . . 119.38(11) ?
C6 C5 C4 . . 119.55(13) ?
C10 C5 C4 . . 120.86(13) ?
C10 C5 C6 . . 119.59(13) ?
O1 C1 N1 . . 124.04(15) ?
O1 C1 H1 . . 118.0 ?
N1 C1 H1 . . 118.0 ?
C9 C10 C5 . . 119.18(13) ?
C9 C10 H10 . . 120.4 ?
C5 C10 H10 . . 120.4 ?
O8 C16 C15 . . 122.35(14) ?
O8 C16 C17 . . 118.25(13) ?
C17 C16 C15 . . 119.40(14) ?
C6 C7 H7 . . 119.7 ?
C8 C7 C6 . . 120.56(14) ?
C8 C7 H7 . . 119.7 ?
O5 C11 N2 . . 123.98(14) ?
O5 C11 H11 . . 118.0 ?
N2 C11 H11 . . 118.0 ?
O7 C14 O6 . . 123.02(13) ?
O7 C14 C15 . . 122.06(13) ?
O6 C14 C15 . . 114.92(12) ?
C9 C8 H8 . . 120.1 ?
C7 C8 C9 . . 119.82(14) ?
C7 C8 H8 . . 120.1 ?
C16 C17 H17 . . 119.7 ?
C18 C17 C16 . . 120.50(14) ?
C18 C17 H17 . . 119.7 ?
C19 C18 H18 . . 120.0 ?
C17 C18 C19 . . 119.96(14) ?
C17 C18 H18 . . 120.0 ?
N1 C3 H3A . . 109.5 ?
N1 C3 H3B . . 109.5 ?
N1 C3 H3C . . 109.5 ?
H3A C3 H3B . . 109.5 ?
H3A C3 H3C . . 109.5 ?
H3B C3 H3C . . 109.5 ?
N1 C2 H2A . . 109.5 ?
N1 C2 H2B . . 109.5 ?
N1 C2 H2C . . 109.5 ?
H2A C2 H2B . . 109.5 ?
H2A C2 H2C . . 109.5 ?
H2B C2 H2C . . 109.5 ?
N2 C13 H13A . . 109.5 ?
N2 C13 H13B . . 109.5 ?
N2 C13 H13C . . 109.5 ?
H13A C13 H13B . . 109.5 ?
H13A C13 H13C . . 109.5 ?
H13B C13 H13C . . 109.5 ?
N2 C12 H12A . . 109.5 ?
N2 C12 H12B . . 109.5 ?
N2 C12 H12C . . 109.5 ?
H12A C12 H12B . . 109.5 ?
H12A C12 H12C . . 109.5 ?
H12B C12 H12C . . 109.5 ?

loop_
_geom_bond_atom_site_label_1
_geom_bond_atom_site_label_2
_geom_bond_site_symmetry_2
_geom_bond_distance
_geom_bond_publ_flag
Br1 C9 . 1.9009(14) ?
Br2 C19 . 1.9036(14) ?
O1 C1 . 1.2411(18) ?
O5 C11 . 1.2391(18) ?
O7 C14 . 1.2292(18) ?
O8 H8A . 0.8400 ?
O8 C16 . 1.3485(18) ?
O2 H2 . 0.8400 ?
O2 C4 . 1.3073(18) ?
O6 H6 . 0.8400 ?
O6 C14 . 1.3074(17) ?
O3 C4 . 1.2321(18) ?
O4 H4 . 0.8400 ?
O4 C6 . 1.3480(18) ?
N2 C11 . 1.3192(19) ?
N2 C13 . 1.451(2) ?
N2 C12 . 1.454(2) ?
N1 C1 . 1.3224(19) ?
N1 C3 . 1.453(2) ?
N1 C2 . 1.447(2) ?
C15 C20 . 1.394(2) ?
C15 C16 . 1.402(2) ?
C15 C14 . 1.4811(19) ?
C4 C5 . 1.479(2) ?
C9 C10 . 1.380(2) ?
C9 C8 . 1.384(2) ?
C6 C5 . 1.4029(19) ?
C6 C7 . 1.388(2) ?
C20 H20 . 0.9500 ?
C20 C19 . 1.381(2) ?
C19 C18 . 1.384(2) ?
C5 C10 . 1.3985(19) ?
C1 H1 . 0.9500 ?
C10 H10 . 0.9500 ?
C16 C17 . 1.395(2) ?
C7 H7 . 0.9500 ?
C7 C8 . 1.370(2) ?
C11 H11 . 0.9500 ?
C8 H8 . 0.9500 ?
C17 H17 . 0.9500 ?
C17 C18 . 1.370(2) ?
C18 H18 . 0.9500 ?
C3 H3A . 0.9800 ?
C3 H3B . 0.9800 ?
C3 H3C . 0.9800 ?
C2 H2A . 0.9800 ?
C2 H2B . 0.9800 ?
C2 H2C . 0.9800 ?
C13 H13A . 0.9800 ?
C13 H13B . 0.9800 ?
C13 H13C . 0.9800 ?
C12 H12A . 0.9800 ?
C12 H12B . 0.9800 ?
C12 H12C . 0.9800 ?

loop_
_geom_hbond_atom_site_label_D
_geom_hbond_atom_site_label_H
_geom_hbond_atom_site_label_A
_geom_hbond_site_symmetry_A
_geom_hbond_distance_DH
_geom_hbond_distance_HA
_geom_hbond_distance_DA
_geom_hbond_angle_DHA
_geom_hbond_publ_flag
O8 H8A O7 . 0.84 1.84 2.5786(16) 145.8 yes
O2 H2 O1 . 0.84 1.71 2.5500(15) 174.5 yes
O6 H6 O5 . 0.84 1.71 2.5381(15) 168.5 yes
O4 H4 O3 . 0.84 1.83 2.5708(17) 145.8 yes
C1 H1 O3 . 0.95 2.45 3.165(2) 132 yes
C2 H2B O5 2_656 0.98 2.47 3.261(2) 137 yes
C8 H8 O8 2_567 0.95 2.49 3.323(2) 146 yes
C11 H11 O7 . 0.95 2.55 3.2248(19) 128 yes
C18 H18 O4 2_557 0.95 2.54 3.354(2) 144 yes

loop_
_geom_torsion_atom_site_label_1
_geom_torsion_atom_site_label_2
_geom_torsion_atom_site_label_3
_geom_torsion_atom_site_label_4
_geom_torsion_site_symmetry_1
_geom_torsion_site_symmetry_2
_geom_torsion_site_symmetry_3
_geom_torsion_site_symmetry_4
_geom_torsion
_geom_torsion_publ_flag
Br1 C9 C10 C5 . . . . 179.73(11) ?
Br1 C9 C8 C7 . . . . -179.77(12) ?
Br2 C19 C18 C17 . . . . 179.33(13) ?
O8 C16 C17 C18 . . . . 179.43(15) ?
O2 C4 C5 C6 . . . . 179.84(13) ?
O2 C4 C5 C10 . . . . 0.2(2) ?
O3 C4 C5 C6 . . . . -0.2(2) ?
O3 C4 C5 C10 . . . . -179.81(14) ?
O4 C6 C5 C4 . . . . 0.6(2) ?
O4 C6 C5 C10 . . . . -179.80(14) ?
O4 C6 C7 C8 . . . . 179.72(14) ?
C15 C20 C19 Br2 . . . . -179.47(11) ?
C15 C20 C19 C18 . . . . -0.6(2) ?
C15 C16 C17 C18 . . . . -0.8(2) ?
C4 C5 C10 C9 . . . . 179.40(14) ?
C6 C5 C10 C9 . . . . -0.2(2) ?
C6 C7 C8 C9 . . . . 0.3(2) ?
C20 C15 C16 O8 . . . . -179.60(14) ?
C20 C15 C16 C17 . . . . 0.6(2) ?
C20 C15 C14 O7 . . . . 176.93(14) ?
C20 C15 C14 O6 . . . . -3.2(2) ?
C20 C19 C18 C17 . . . . 0.4(2) ?
C5 C6 C7 C8 . . . . -0.9(2) ?
C10 C9 C8 C7 . . . . 0.3(2) ?
C16 C15 C20 C19 . . . . 0.1(2) ?
C16 C15 C14 O7 . . . . -4.7(2) ?
C16 C15 C14 O6 . . . . 175.13(13) ?
C16 C17 C18 C19 . . . . 0.2(3) ?
C7 C6 C5 C4 . . . . -178.79(14) ?
C7 C6 C5 C10 . . . . 0.9(2) ?
C14 C15 C20 C19 . . . . 178.40(13) ?
C14 C15 C16 O8 . . . . 2.0(2) ?
C14 C15 C16 C17 . . . . -177.75(14) ?
C8 C9 C10 C5 . . . . -0.3(2) ?
C3 N1 C1 O1 . . . . -179.67(15) ?
C2 N1 C1 O1 . . . . -1.0(2) ?
C13 N2 C11 O5 . . . . -0.4(2) ?
C12 N2 C11 O5 . . . . -179.75(16) ?
